data_4060190
_journal_name_full Organometallics
_journal_year 2005
_chemical_formula_sum 'C46 H55 Cl N2 O Os P2'
_chemical_formula_weight 939.51
_space_group_IT_number 14
_symmetry_cell_setting monoclinic
_symmetry_space_group_name_Hall '-P 2ybc'
_symmetry_space_group_name_H-M 'P 1 21/c 1'
_atom_sites_solution_hydrogens geom
_atom_sites_solution_primary direct
_atom_sites_solution_secondary difmap
_cell_angle_alpha 90.00
_cell_angle_beta 94.08(3)
_cell_angle_gamma 90.00
_cell_formula_units_Z 4
_cell_length_a 12.394(3)
_cell_length_b 10.756(2)
_cell_length_c 31.271(6)
_cell_measurement_temperature 150(2)
_cell_volume 4158.1(15)
_diffrn_ambient_temperature 150(2)
_diffrn_radiation_monochromator graphite
_diffrn_radiation_source 'fine-focus sealed tube'
_diffrn_radiation_type MoK\a
_diffrn_radiation_wavelength 0.71073
_diffrn_reflns_av_R_equivalents 0.0815
_diffrn_reflns_av_sigmaI/netI 0.0714
_diffrn_reflns_limit_h_max 14
_diffrn_reflns_limit_h_min -14
_diffrn_reflns_limit_k_max 12
_diffrn_reflns_limit_k_min -10
_diffrn_reflns_limit_l_max 36
_diffrn_reflns_limit_l_min -28
_diffrn_reflns_number 22924
_diffrn_reflns_theta_max 24.73
_diffrn_reflns_theta_min 2.72
_exptl_absorpt_coefficient_mu 3.245
_exptl_absorpt_correction_T_max 0.599
_exptl_absorpt_correction_T_min 0.444
_exptl_absorpt_correction_type multi-scan
_exptl_absorpt_process_details
;
multi-scan from symmetry-related measurements
 Sortav (Blessing 1995)
;
_exptl_crystal_colour yellow
_exptl_crystal_density_diffrn 1.501
_exptl_crystal_density_meas ?
_exptl_crystal_density_method 'not measured'
_exptl_crystal_description block
_exptl_crystal_F_000 1904
_exptl_crystal_size_max 0.26
_exptl_crystal_size_mid 0.19
_exptl_crystal_size_min 0.11
_refine_ls_extinction_coef ?
_refine_ls_extinction_method none
_refine_ls_goodness_of_fit_ref 1.026
_refine_ls_hydrogen_treatment mixed
_refine_ls_matrix_type full
_refine_ls_number_parameters 469
_refine_ls_number_reflns 6725
_refine_ls_number_restraints 0
_refine_ls_restrained_S_all 1.026
_refine_ls_R_factor_all 0.0667
_refine_ls_R_factor_gt 0.0398
_refine_ls_shift/su_max 0.001
_refine_ls_shift/su_mean 0.000
_refine_ls_structure_factor_coef Fsqd
_refine_ls_weighting_details 'calc w=1/[\s^2^(Fo^2^)+(0.0384P)^2^+3.3633P] where P=(Fo^2^+2Fc^2^)/3'
_refine_ls_weighting_scheme calc
_refine_ls_wR_factor_gt 0.0775
_refine_ls_wR_factor_ref 0.0879
_reflns_number_gt 5026
_reflns_number_total 6725
_reflns_threshold_expression >2sigma(I)
_cod_original_sg_symbol_H-M P2(1)/c
_cod_database_code 4060190

loop_
_symmetry_equiv_pos_as_xyz
'x, y, z'
'-x, y+1/2, -z+1/2'
'-x, -y, -z'
'x, -y-1/2, z-1/2'

loop_
_atom_site_label
_atom_site_type_symbol
_atom_site_fract_x
_atom_site_fract_y
_atom_site_fract_z
_atom_site_U_iso_or_equiv
_atom_site_adp_type
_atom_site_occupancy
_atom_site_symmetry_multiplicity
_atom_site_calc_flag
_atom_site_refinement_flags
_atom_site_disorder_assembly
_atom_site_disorder_group
Os1 Os 0.251938(16) 0.461931(19) 0.827443(8) 0.01864(9) Uani 1 1 d . . .
P1 P 0.42652(11) 0.45588(12) 0.85263(5) 0.0192(3) Uani 1 1 d . . .
P2 P 0.18172(11) 0.38454(13) 0.88619(5) 0.0199(4) Uani 1 1 d . . .
Cl1 Cl 0.18707(11) 0.68563(12) 0.83748(5) 0.0258(4) Uani 1 1 d . . .
N1 N 0.1005(3) 0.4545(4) 0.78745(17) 0.0255(12) Uani 1 1 d . . .
H2A H 0.0610 0.3903 0.7961 0.031 Uiso 1 1 calc R . .
H2C H 0.0630 0.5246 0.7916 0.031 Uiso 1 1 calc R . .
N2 N 0.2912(3) 0.5322(4) 0.76470(16) 0.0250(12) Uani 1 1 d . . .
H1A H 0.3166 0.6101 0.7684 0.030 Uiso 1 1 calc R . .
H1C H 0.3456 0.4857 0.7558 0.030 Uiso 1 1 calc R . .
C42 C 0.1940(4) 0.4730(5) 0.93679(19) 0.0198(13) Uani 1 1 d . . .
C41 C 0.4979(4) 0.5883(5) 0.8800(2) 0.0229(14) Uani 1 1 d . . .
C40 C -0.0266(4) 0.2658(5) 0.88730(19) 0.0250(14) Uani 1 1 d . . .
H40A H 0.0099 0.1928 0.8951 0.030 Uiso 1 1 calc R . .
C2 C 0.2021(4) 0.5351(5) 0.7288(2) 0.0254(14) Uani 1 1 d . . .
C4 C 0.0063(5) 0.4628(5) 0.7149(2) 0.0355(16) Uani 1 1 d . . .
H38A H -0.0176 0.5463 0.7196 0.053 Uiso 1 1 calc R . .
H38B H -0.0467 0.4052 0.7240 0.053 Uiso 1 1 calc R . .
H38C H 0.0154 0.4510 0.6849 0.053 Uiso 1 1 calc R . .
C37 C 0.4887(4) 0.3387(5) 0.7774(2) 0.0263(15) Uani 1 1 d . . .
H37A H 0.4340 0.2827 0.7826 0.032 Uiso 1 1 calc R . .
C36 C 0.5938(5) 0.5179(5) 0.7971(2) 0.0291(15) Uani 1 1 d . . .
H36A H 0.6117 0.5833 0.8157 0.035 Uiso 1 1 calc R . .
C35 C 0.0314(4) 0.3726(5) 0.88084(18) 0.0208(13) Uani 1 1 d . . .
C34 C 0.1357(5) 0.4477(5) 0.9723(2) 0.0295(15) Uani 1 1 d . . .
H34A H 0.0874 0.3814 0.9713 0.035 Uiso 1 1 calc R . .
C33 C 0.5129(4) 0.4357(5) 0.8068(2) 0.0223(14) Uani 1 1 d . . .
C32 C 0.1484(5) 0.5188(6) 1.0089(2) 0.0336(16) Uani 1 1 d . . .
H32A H 0.1096 0.4994 1.0323 0.040 Uiso 1 1 calc R . .
C31 C 0.4577(4) 0.7084(5) 0.8716(2) 0.0275(15) Uani 1 1 d . . .
H31A H 0.3955 0.7191 0.8536 0.033 Uiso 1 1 calc R . .
C30 C 0.2132(4) 0.2227(5) 0.9020(2) 0.0260(15) Uani 1 1 d . . .
C29 C -0.1369(5) 0.4801(6) 0.8643(2) 0.0341(16) Uani 1 1 d . . .
H29A H -0.1738 0.5530 0.8566 0.041 Uiso 1 1 calc R . .
C28 C 0.2628(4) 0.5765(5) 0.9392(2) 0.0234(14) Uani 1 1 d . . .
H28A H 0.3005 0.5978 0.9156 0.028 Uiso 1 1 calc R . .
C27 C 0.4979(5) 0.2461(6) 0.9610(2) 0.0398(18) Uani 1 1 d . . .
H27A H 0.4857 0.2536 0.9899 0.048 Uiso 1 1 calc R . .
C1 C 0.1138(4) 0.4405(5) 0.7405(2) 0.0247(14) Uani 1 1 d . . .
C25 C -0.0263(4) 0.4814(5) 0.8694(2) 0.0276(15) Uani 1 1 d . . .
H25A H 0.0110 0.5549 0.8652 0.033 Uiso 1 1 calc R . .
C24 C -0.1947(4) 0.3728(5) 0.8704(2) 0.0301(15) Uani 1 1 d . . .
H24A H -0.2698 0.3725 0.8665 0.036 Uiso 1 1 calc R . .
C23 C 0.4773(4) 0.3293(5) 0.8893(2) 0.0189(13) Uani 1 1 d . . .
C22 C 0.5444(5) 0.3251(6) 0.7408(2) 0.0363(17) Uani 1 1 d . . .
H22A H 0.5278 0.2596 0.7221 0.044 Uiso 1 1 calc R . .
C21 C -0.1390(4) 0.2657(5) 0.8824(2) 0.0295(15) Uani 1 1 d . . .
H21A H -0.1770 0.1929 0.8871 0.035 Uiso 1 1 calc R . .
C20 C 0.2379(4) 0.1802(6) 0.9430(2) 0.0373(18) Uani 1 1 d . . .
H20A H 0.2423 0.2364 0.9657 0.045 Uiso 1 1 calc R . .
C19 C 0.2753(5) 0.6472(5) 0.9759(2) 0.0303(15) Uani 1 1 d . . .
H19A H 0.3225 0.7145 0.9771 0.036 Uiso 1 1 calc R . .
C18 C 0.2565(5) 0.0538(6) 0.9512(3) 0.045(2) Uani 1 1 d . . .
H18A H 0.2740 0.0263 0.9790 0.054 Uiso 1 1 calc R . .
C17 C 0.5344(5) 0.2276(5) 0.8756(2) 0.0326(16) Uani 1 1 d . . .
H17A H 0.5473 0.2197 0.8467 0.039 Uiso 1 1 calc R . .
C16 C 0.2184(5) 0.6189(6) 1.0110(2) 0.0326(16) Uani 1 1 d . . .
H16A H 0.2271 0.6666 1.0358 0.039 Uiso 1 1 calc R . .
C15 C 0.5915(4) 0.5759(5) 0.9073(2) 0.0321(17) Uani 1 1 d . . .
H15A H 0.6200 0.4972 0.9130 0.039 Uiso 1 1 calc R . .
C14 C 0.2487(5) -0.0299(6) 0.9175(3) 0.051(2) Uani 1 1 d . . .
H14A H 0.2604 -0.1140 0.9230 0.061 Uiso 1 1 calc R . .
C3 C 0.1497(5) 0.3048(5) 0.7326(2) 0.0334(16) Uani 1 1 d . . .
H13A H 0.0942 0.2485 0.7404 0.050 Uiso 1 1 calc R . .
H13B H 0.2154 0.2876 0.7497 0.050 Uiso 1 1 calc R . .
H13C H 0.1618 0.2941 0.7029 0.050 Uiso 1 1 calc R . .
C12 C 0.5098(5) 0.8113(5) 0.8899(2) 0.0368(18) Uani 1 1 d . . .
H12A H 0.4820 0.8904 0.8841 0.044 Uiso 1 1 calc R . .
C11 C 0.6024(5) 0.7978(5) 0.9165(2) 0.043(2) Uani 1 1 d . . .
H11A H 0.6379 0.8673 0.9283 0.052 Uiso 1 1 calc R . .
C6 C 0.1561(5) 0.6678(5) 0.7264(2) 0.0370(17) Uani 1 1 d . . .
H10A H 0.2114 0.7245 0.7188 0.055 Uiso 1 1 calc R . .
H10B H 0.1317 0.6907 0.7538 0.055 Uiso 1 1 calc R . .
H10C H 0.0964 0.6710 0.7051 0.055 Uiso 1 1 calc R . .
C9 C 0.5725(5) 0.1371(5) 0.9047(2) 0.0377(17) Uani 1 1 d . . .
H9A H 0.6116 0.0701 0.8952 0.045 Uiso 1 1 calc R . .
C8 C 0.4596(4) 0.3377(6) 0.9320(2) 0.0319(16) Uani 1 1 d . . .
H8A H 0.4216 0.4053 0.9418 0.038 Uiso 1 1 calc R . .
C7 C 0.6253(5) 0.4091(6) 0.7321(2) 0.0387(17) Uani 1 1 d . . .
H7A H 0.6628 0.4005 0.7075 0.046 Uiso 1 1 calc R . .
C10 C 0.5534(5) 0.1452(6) 0.9470(2) 0.0358(18) Uani 1 1 d . . .
H6A H 0.5776 0.0833 0.9661 0.043 Uiso 1 1 calc R . .
C5 C 0.2513(5) 0.5051(6) 0.6867(2) 0.0358(17) Uani 1 1 d . . .
H5A H 0.3051 0.5663 0.6812 0.054 Uiso 1 1 calc R . .
H5B H 0.1956 0.5060 0.6637 0.054 Uiso 1 1 calc R . .
H5C H 0.2842 0.4243 0.6885 0.054 Uiso 1 1 calc R . .
C38 C 0.2089(5) 0.1345(5) 0.8688(2) 0.0381(18) Uani 1 1 d . . .
H4A H 0.1954 0.1615 0.8407 0.046 Uiso 1 1 calc R . .
C13 C 0.6423(5) 0.6791(6) 0.9257(2) 0.0409(19) Uani 1 1 d . . .
H3A H 0.7035 0.6691 0.9444 0.049 Uiso 1 1 calc R . .
C39 C 0.6488(5) 0.5047(6) 0.7602(3) 0.0398(18) Uani 1 1 d . . .
H2B H 0.7024 0.5616 0.7544 0.048 Uiso 1 1 calc R . .
C26 C 0.2240(5) 0.0091(6) 0.8765(3) 0.044(2) Uani 1 1 d . . .
H1B H 0.2174 -0.0477 0.8540 0.053 Uiso 1 1 calc R . .
O1 O 0.1157(10) 0.4278(11) 0.5924(5) 0.070(4) Uiso 0.50 1 d P . .
C45 C 0.0105(7) 0.2628(8) 0.5637(3) 0.072(2) Uiso 1 1 d . . .
C46 C 0.0504(7) 0.3180(8) 0.6067(3) 0.081(3) Uiso 1 1 d . . .
C44 C 0.0053(12) 0.3560(13) 0.5323(5) 0.043(4) Uiso 0.50 1 d P . .
C43 C 0.1128(17) 0.4591(17) 0.5560(7) 0.069(6) Uiso 0.50 1 d P . .
O1A O 0.0711(8) 0.4485(8) 0.6014(3) 0.038(3) Uiso 0.50 1 d P . .
C44A C 0.0690(17) 0.3536(17) 0.5316(7) 0.080(6) Uiso 0.50 1 d P . .
C43A C 0.0587(16) 0.4721(16) 0.5555(6) 0.061(5) Uiso 0.50 1 d P . .
H1OS H 0.278(4) 0.327(5) 0.8098(17) 0.033(15) Uiso 1 1 d . . .

loop_
_atom_site_aniso_label
_atom_site_aniso_U_11
_atom_site_aniso_U_22
_atom_site_aniso_U_33
_atom_site_aniso_U_23
_atom_site_aniso_U_13
_atom_site_aniso_U_12
Os1 0.01622(13) 0.01960(13) 0.02009(16) -0.00085(11) 0.00117(9) -0.00053(10)
P1 0.0168(7) 0.0212(7) 0.0194(10) -0.0020(7) 0.0007(6) -0.0004(6)
P2 0.0177(7) 0.0193(7) 0.0227(10) 0.0004(7) 0.0004(6) 0.0008(6)
Cl1 0.0263(8) 0.0198(7) 0.0316(10) -0.0029(6) 0.0032(7) 0.0013(6)
N1 0.015(2) 0.022(2) 0.038(4) 0.001(2) -0.007(2) -0.004(2)
N2 0.025(3) 0.026(3) 0.025(3) 0.003(2) 0.002(2) -0.004(2)
C42 0.021(3) 0.022(3) 0.016(4) 0.004(3) 0.003(2) 0.004(3)
C41 0.018(3) 0.022(3) 0.029(4) -0.003(3) 0.000(3) -0.003(2)
C40 0.021(3) 0.026(3) 0.027(4) -0.003(3) 0.001(3) 0.000(3)
C2 0.026(3) 0.029(3) 0.021(4) -0.003(3) -0.001(3) -0.002(3)
C4 0.030(3) 0.040(4) 0.034(5) 0.001(3) -0.011(3) 0.000(3)
C37 0.019(3) 0.032(3) 0.029(4) -0.005(3) 0.008(3) -0.003(3)
C36 0.026(3) 0.025(3) 0.036(5) 0.000(3) 0.003(3) 0.003(3)
C35 0.017(3) 0.028(3) 0.018(4) -0.004(3) 0.004(2) 0.002(2)
C34 0.025(3) 0.038(4) 0.025(4) 0.002(3) -0.001(3) -0.004(3)
C33 0.016(3) 0.025(3) 0.026(4) 0.000(3) 0.002(3) 0.004(2)
C32 0.034(4) 0.052(4) 0.016(4) 0.002(3) 0.011(3) 0.006(3)
C31 0.026(3) 0.033(3) 0.024(4) 0.001(3) 0.002(3) -0.004(3)
C30 0.016(3) 0.023(3) 0.040(5) 0.004(3) 0.009(3) 0.000(2)
C29 0.023(3) 0.044(4) 0.036(5) 0.005(3) 0.004(3) 0.012(3)
C28 0.019(3) 0.027(3) 0.025(4) 0.002(3) 0.004(3) 0.003(2)
C27 0.026(3) 0.065(5) 0.027(5) 0.017(4) -0.004(3) 0.000(3)
C1 0.028(3) 0.027(3) 0.018(4) 0.000(3) -0.003(3) 0.000(3)
C25 0.022(3) 0.029(3) 0.031(4) -0.001(3) 0.001(3) -0.002(3)
C24 0.013(3) 0.043(4) 0.034(5) -0.006(3) 0.002(3) -0.001(3)
C23 0.012(3) 0.023(3) 0.020(4) 0.005(3) -0.005(2) -0.005(2)
C22 0.033(4) 0.038(4) 0.037(5) -0.008(3) 0.001(3) 0.007(3)
C21 0.024(3) 0.038(4) 0.027(4) -0.015(3) 0.007(3) -0.010(3)
C20 0.027(3) 0.033(4) 0.050(5) 0.009(3) -0.009(3) 0.000(3)
C19 0.033(4) 0.032(3) 0.026(5) -0.007(3) 0.003(3) 0.000(3)
C18 0.040(4) 0.047(4) 0.048(6) 0.027(4) -0.004(4) 0.001(3)
C17 0.036(4) 0.027(3) 0.034(5) 0.000(3) -0.007(3) -0.003(3)
C16 0.036(4) 0.040(4) 0.020(4) -0.007(3) -0.007(3) 0.008(3)
C15 0.023(3) 0.026(3) 0.047(5) -0.003(3) -0.003(3) 0.003(3)
C14 0.037(4) 0.026(4) 0.091(8) 0.008(5) 0.011(4) 0.007(3)
C3 0.043(4) 0.026(3) 0.031(5) -0.003(3) -0.005(3) -0.003(3)
C12 0.028(4) 0.025(3) 0.056(5) 0.001(3) -0.004(3) -0.005(3)
C11 0.041(4) 0.028(4) 0.057(6) -0.010(3) -0.016(4) -0.007(3)
C6 0.038(4) 0.033(3) 0.039(5) 0.004(3) -0.001(3) 0.005(3)
C9 0.041(4) 0.027(3) 0.044(5) 0.005(3) 0.003(3) -0.001(3)
C8 0.020(3) 0.049(4) 0.026(4) 0.000(3) 0.000(3) 0.008(3)
C7 0.042(4) 0.042(4) 0.034(5) -0.002(3) 0.021(3) 0.002(3)
C10 0.032(4) 0.032(4) 0.042(5) 0.018(3) -0.006(3) 0.001(3)
C5 0.037(4) 0.044(4) 0.027(5) 0.003(3) 0.000(3) -0.004(3)
C38 0.040(4) 0.026(3) 0.050(5) 0.007(3) 0.013(3) 0.000(3)
C13 0.032(4) 0.042(4) 0.045(5) -0.010(3) -0.021(3) 0.001(3)
C39 0.033(4) 0.040(4) 0.048(6) 0.002(3) 0.014(4) -0.004(3)
C26 0.045(4) 0.029(4) 0.061(7) -0.002(4) 0.022(4) 0.000(3)
